data_8102173
loop_
_publ_author_name
'Frey, Wolfgang'
'Li, Feng'
'J\"ager, Volker'

_publ_section_title
;
Crystal structure of (2S,3S,4R,5R)-3-(tert-butoxycarbonylamino-1,2-
O-isopropylidene-4-O-methoxymethyl-5-methylhexane-1,2,4,6-tetrol, 
C~17~H~33~NO~7~
;
_journal_issue 3
_journal_name_full 'Zeitschrift f\"ur Kristallographie - New Crystal Structures'
_journal_page_first 353
_journal_page_last 354
_journal_volume 222
_journal_year 2007
_chemical_formula_moiety 'C17 H33 N1 O7'
_chemical_formula_sum 'C17 H33 N O7'
_chemical_formula_weight 363.44
_chemical_name_systematic
; 
(2S,3S,4R,5R)-3-(tert-butoxycarbonylamino-1,2-O-isopropylidene-4-O-methoxy-
methyl-5-methylhexane-1,2,4,6-tetrol  
;
_space_group_IT_number 19
_symmetry_cell_setting orthorhombic
_symmetry_space_group_name_Hall 'P 2ac 2ab'
_symmetry_space_group_name_H-M 'P 21 21 21'
_atom_sites_solution_hydrogens geom
_atom_sites_solution_primary direct
_atom_sites_solution_secondary difmap
_audit_creation_method SHELXL-97
_cell_angle_alpha 90.00
_cell_angle_beta 90.00
_cell_angle_gamma 90.00
_cell_formula_units_Z 4
_cell_length_a 9.5027(13)
_cell_length_b 10.2463(12)
_cell_length_c 21.100(2)
_cell_measurement_reflns_used 30
_cell_measurement_temperature 293(2)
_cell_measurement_theta_max 20
_cell_measurement_theta_min 18
_cell_volume 2054.5(4)
_computing_cell_refinement 'Bruker Xscans, Release 2.31'
_computing_data_collection 'Bruker Xscans, Release 2.31'
_computing_data_reduction 'Bruker Xscans, Release 2.31'
_computing_molecular_graphics 'SHELXTL-plus, XP (Sheldrick, 1991)'
_computing_structure_refinement 'SHELXL-97 (Sheldrick, 1997)'
_computing_structure_solution 'SHELXS-97 (Sheldrick, 1990)'
_diffrn_ambient_temperature 293(2)
_diffrn_measured_fraction_theta_full 0.951
_diffrn_measured_fraction_theta_max 0.951
_diffrn_measurement_device_type 'Siemens P4'
_diffrn_measurement_method omega
_diffrn_radiation_monochromator graphite
_diffrn_radiation_source 'fine-focus sealed tube'
_diffrn_radiation_type CuK\a
_diffrn_radiation_wavelength 1.54178
_diffrn_reflns_av_R_equivalents 0.0489
_diffrn_reflns_av_sigmaI/netI 0.0837
_diffrn_reflns_limit_h_max 9
_diffrn_reflns_limit_h_min -9
_diffrn_reflns_limit_k_max 12
_diffrn_reflns_limit_k_min -12
_diffrn_reflns_limit_l_max 25
_diffrn_reflns_limit_l_min -25
_diffrn_reflns_number 3827
_diffrn_reflns_theta_full 67.98
_diffrn_reflns_theta_max 67.98
_diffrn_reflns_theta_min 4.19
_diffrn_standards_decay_% 2
_diffrn_standards_interval_count 100
_diffrn_standards_number 3
_exptl_absorpt_coefficient_mu 0.750
_exptl_absorpt_correction_type none
_exptl_crystal_colour colorless
_exptl_crystal_density_diffrn 1.175
_exptl_crystal_density_method 'not measured'
_exptl_crystal_description plate
_exptl_crystal_F_000 792
_exptl_crystal_size_max 0.5
_exptl_crystal_size_mid 0.35
_exptl_crystal_size_min 0.04
_refine_diff_density_max 0.225
_refine_diff_density_min -0.196
_refine_diff_density_rms 0.050
_refine_ls_abs_structure_details 'Flack H D (1983), Acta Cryst. A39, 876-881'
_refine_ls_abs_structure_Flack 1.2(6)
_refine_ls_extinction_coef 0.0070(9)
_refine_ls_extinction_expression Fc^*^=kFc[1+0.001xFc^2^\l^3^/sin(2\q)]^-1/4^
_refine_ls_extinction_method SHELXL
_refine_ls_goodness_of_fit_ref 1.046
_refine_ls_hydrogen_treatment mixed
_refine_ls_matrix_type full
_refine_ls_number_parameters 237
_refine_ls_number_reflns 3335
_refine_ls_number_restraints 12
_refine_ls_restrained_S_all 1.050
_refine_ls_R_factor_all 0.1375
_refine_ls_R_factor_gt 0.0770
_refine_ls_shift/su_max 0.000
_refine_ls_shift/su_mean 0.000
_refine_ls_structure_factor_coef Fsqd
_refine_ls_weighting_details 'calc w=1/[\s^2^(Fo^2^)+(0.0948P)^2^+0.0000P] where P=(Fo^2^+2Fc^2^)/3'
_refine_ls_weighting_scheme calc
_refine_ls_wR_factor_gt 0.1831
_refine_ls_wR_factor_ref 0.2410
_reflns_number_gt 1449
_reflns_number_total 3335
_reflns_threshold_expression >2sigma(I)
_cod_data_source_file 1267-2081.cff
_cod_data_source_block w1262fli
_cod_original_cell_volume 2054.4(4)
_cod_original_sg_symbol_H-M P2(1)2(1)2(1)
_cod_database_code 8102173

loop_
_symmetry_equiv_pos_as_xyz
'x, y, z'
'-x+1/2, -y, z+1/2'
'-x, y+1/2, -z+1/2'
'x+1/2, -y+1/2, -z'

loop_
_atom_site_label
_atom_site_type_symbol
_atom_site_fract_x
_atom_site_fract_y
_atom_site_fract_z
_atom_site_U_iso_or_equiv
_atom_site_adp_type
_atom_site_occupancy
_atom_site_symmetry_multiplicity
_atom_site_Wyckoff_symbol
_atom_site_calc_flag
_atom_site_refinement_flags
_atom_site_disorder_assembly
_atom_site_disorder_group
O1 O 0.7523(5) 0.5108(6) 0.0053(2) 0.1028(15) Uani 1 4 a d . . .
C1 C 0.5681(6) 0.6452(6) -0.0741(2) 0.0695(15) Uani 1 4 a d . . .
H1 H 0.6707 0.6418 -0.0785 0.083 Uiso 1 4 a calc R . .
N1 N 0.5278(5) 0.5635(5) -0.0204(2) 0.0759(14) Uani 1 4 a d . . .
H1A H 0.4281 0.5445 -0.0130 0.154 Uiso 1 4 a d . . .
O2 O 0.5648(4) 0.4201(4) 0.05530(18) 0.0849(12) Uani 1 4 a d . . .
C2 C 0.5021(6) 0.5939(6) -0.1357(2) 0.0694(14) Uani 1 4 a d . . .
H2 H 0.5293 0.6521 -0.1704 0.083 Uiso 1 4 a calc R . .
O3 O 0.5662(5) 0.8686(4) -0.11474(16) 0.0831(12) Uani 1 4 a d . . .
C3 C 0.2804(9) 0.6946(11) -0.1699(5) 0.133(4) Uani 1 4 a d . . .
H3A H 0.2220 0.7506 -0.1438 0.160 Uiso 1 4 a calc R A 1
H3B H 0.3505 0.7488 -0.1904 0.160 Uiso 1 4 a calc R A 1
O4 O 0.7297(5) 0.8962(5) -0.03654(19) 0.0950(14) Uani 1 4 a d . . .
C4 C 0.0755(11) 0.5916(11) -0.1892(6) 0.171(4) Uani 1 4 a d . . .
H4A H 0.0206 0.5522 -0.2223 0.257 Uiso 1 4 a calc R B 1
H4B H 0.0236 0.6624 -0.1708 0.257 Uiso 1 4 a calc R B 1
H4C H 0.0958 0.5277 -0.1572 0.257 Uiso 1 4 a calc R B 1
O5 O 0.3521(4) 0.5984(5) -0.12893(19) 0.0864(13) Uani 1 4 a d . C .
C5 C 0.7068(8) 0.4478(8) -0.1616(3) 0.109(2) Uani 1 4 a d . . .
H5A H 0.7325 0.3596 -0.1716 0.163 Uiso 1 4 a calc R . .
H5B H 0.7535 0.4744 -0.1233 0.163 Uiso 1 4 a calc R . .
H5C H 0.7343 0.5043 -0.1957 0.163 Uiso 1 4 a calc R . .
C6 C 0.5482(7) 0.4562(6) -0.1522(3) 0.0834(18) Uani 1 4 a d . . .
H6 H 0.5239 0.4000 -0.1162 0.100 Uiso 1 4 a calc R . .
O6 O 0.2000(10) 0.6384(12) -0.2143(3) 0.132(3) Uani 0.66 4 a d PU C 1
O6A O 0.156(2) 0.7063(18) -0.1611(9) 0.125(5) Uani 0.34 4 a d PU C 2
O7 O 0.5179(7) 0.4784(6) -0.2627(2) 0.1280(19) Uani 1 4 a d . . .
H7 H 0.4874 0.4467 -0.2956 0.192 Uiso 1 4 a calc R . .
C7 C 0.4732(9) 0.4019(7) -0.2106(3) 0.105(2) Uani 1 4 a d . . .
H7A H 0.4981 0.3111 -0.2171 0.125 Uiso 1 4 a calc R . .
H7B H 0.3720 0.4080 -0.2054 0.125 Uiso 1 4 a calc R . .
C8 C 0.6290(7) 0.4979(7) 0.0127(3) 0.0774(16) Uani 1 4 a d . . .
C9 C 0.6520(7) 0.3364(7) 0.0970(3) 0.087(2) Uani 1 4 a d . . .
C10 C 0.7375(10) 0.4187(8) 0.1398(3) 0.123(3) Uani 1 4 a d . . .
H10A H 0.6768 0.4754 0.1635 0.185 Uiso 1 4 a calc R . .
H10B H 0.8019 0.4701 0.1152 0.185 Uiso 1 4 a calc R . .
H10C H 0.7894 0.3640 0.1684 0.185 Uiso 1 4 a calc R . .
C11 C 0.5393(9) 0.2642(8) 0.1345(5) 0.144(4) Uani 1 4 a d . . .
H11A H 0.4868 0.3256 0.1595 0.216 Uiso 1 4 a calc R . .
H11B H 0.5832 0.2015 0.1619 0.216 Uiso 1 4 a calc R . .
H11C H 0.4770 0.2202 0.1058 0.216 Uiso 1 4 a calc R . .
C12 C 0.7343(10) 0.2436(8) 0.0590(4) 0.136(3) Uani 1 4 a d . . .
H12A H 0.6720 0.1927 0.0331 0.204 Uiso 1 4 a calc R . .
H12B H 0.7861 0.1869 0.0867 0.204 Uiso 1 4 a calc R . .
H12C H 0.7987 0.2906 0.0324 0.204 Uiso 1 4 a calc R . .
C13 C 0.5247(7) 0.7885(6) -0.0617(3) 0.0813(17) Uani 1 4 a d . . .
H13 H 0.4232 0.7951 -0.0542 0.098 Uiso 1 4 a calc R . .
C14 C 0.6074(8) 0.8498(7) -0.0070(3) 0.094(2) Uani 1 4 a d . . .
H14A H 0.5549 0.9205 0.0124 0.113 Uiso 1 4 a calc R . .
H14B H 0.6297 0.7853 0.0251 0.113 Uiso 1 4 a calc R . .
C15 C 0.6934(8) 0.9368(7) -0.0983(3) 0.0866(19) Uani 1 4 a d . . .
C16 C 0.8083(7) 0.8907(9) -0.1420(3) 0.114(3) Uani 1 4 a d . . .
H16A H 0.7874 0.9175 -0.1846 0.172 Uiso 1 4 a calc R . .
H16B H 0.8143 0.7972 -0.1403 0.172 Uiso 1 4 a calc R . .
H16C H 0.8964 0.9279 -0.1290 0.172 Uiso 1 4 a calc R . .
C17 C 0.6659(10) 1.0807(7) -0.1027(4) 0.121(3) Uani 1 4 a d . . .
H17A H 0.6425 1.1031 -0.1456 0.181 Uiso 1 4 a calc R . .
H17B H 0.7486 1.1277 -0.0900 0.181 Uiso 1 4 a calc R . .
H17C H 0.5890 1.1034 -0.0753 0.181 Uiso 1 4 a calc R . .

loop_
_atom_site_aniso_label
_atom_site_aniso_U_11
_atom_site_aniso_U_22
_atom_site_aniso_U_33
_atom_site_aniso_U_23
_atom_site_aniso_U_13
_atom_site_aniso_U_12
O1 0.073(3) 0.139(4) 0.095(3) 0.032(3) -0.013(2) -0.004(3)
C1 0.065(3) 0.084(4) 0.060(3) 0.012(3) 0.002(3) 0.006(3)
N1 0.071(3) 0.094(3) 0.063(2) 0.015(2) -0.002(2) -0.008(3)
O2 0.076(3) 0.093(3) 0.085(2) 0.023(2) -0.003(2) 0.003(2)
C2 0.075(4) 0.079(4) 0.054(3) 0.005(3) -0.001(3) -0.006(3)
O3 0.091(3) 0.083(3) 0.075(2) 0.013(2) -0.019(2) -0.014(2)
C3 0.071(5) 0.157(8) 0.172(8) 0.044(7) -0.041(6) -0.013(6)
O4 0.089(3) 0.120(4) 0.076(2) 0.015(3) -0.020(2) -0.021(3)
C4 0.132(8) 0.158(9) 0.225(12) 0.020(9) -0.047(9) -0.013(8)
O5 0.069(3) 0.108(3) 0.083(3) 0.009(3) -0.010(2) 0.000(2)
C5 0.105(6) 0.114(6) 0.108(5) -0.021(5) -0.003(5) 0.020(5)
C6 0.094(5) 0.091(4) 0.065(3) 0.000(3) 0.002(3) -0.009(4)
O6 0.099(6) 0.220(10) 0.078(4) -0.008(6) -0.009(4) 0.037(7)
O6A 0.115(11) 0.120(11) 0.140(12) -0.024(10) -0.021(10) 0.000(10)
O7 0.172(5) 0.129(4) 0.083(3) -0.002(3) -0.001(4) -0.033(4)
C7 0.130(6) 0.108(5) 0.075(4) -0.002(4) 0.013(4) -0.022(5)
C8 0.066(4) 0.093(4) 0.073(3) 0.012(3) -0.004(3) -0.005(4)
C9 0.086(5) 0.084(4) 0.093(4) 0.012(4) -0.025(4) 0.011(4)
C10 0.158(7) 0.119(6) 0.094(5) 0.004(5) -0.042(5) 0.004(6)
C11 0.134(7) 0.121(7) 0.176(8) 0.077(6) -0.016(7) -0.016(6)
C12 0.162(8) 0.102(6) 0.145(7) 0.003(6) -0.011(7) 0.041(6)
C13 0.076(4) 0.094(4) 0.074(3) 0.002(4) 0.006(3) 0.005(4)
C14 0.114(6) 0.098(5) 0.072(3) -0.012(4) -0.009(4) -0.009(4)
C15 0.091(5) 0.093(5) 0.077(4) 0.007(4) -0.015(4) -0.015(4)
C16 0.094(5) 0.146(7) 0.103(5) -0.005(6) 0.005(4) -0.009(6)
C17 0.169(8) 0.079(5) 0.115(6) 0.003(4) -0.034(6) -0.017(5)

loop_
_atom_type_symbol
_atom_type_description
_atom_type_scat_dispersion_real
_atom_type_scat_dispersion_imag
_atom_type_scat_source
C C 0.0181 0.0091 'International Tables Vol C Tables 4.2.6.8 and 6.1.1.4'
H H 0.0000 0.0000 'International Tables Vol C Tables 4.2.6.8 and 6.1.1.4'
N N 0.0311 0.0180 'International Tables Vol C Tables 4.2.6.8 and 6.1.1.4'
O O 0.0492 0.0322 'International Tables Vol C Tables 4.2.6.8 and 6.1.1.4'

loop_
_geom_angle_atom_site_label_1
_geom_angle_atom_site_label_2
_geom_angle_atom_site_label_3
_geom_angle
_geom_angle_site_symmetry_1
_geom_angle_site_symmetry_3
_geom_angle_publ_flag
N1 C1 C2 110.7(5) . . ?
N1 C1 C13 110.0(4) . . ?
C2 C1 C13 111.0(5) . . ?
N1 C1 H1 108.3 . . ?
C2 C1 H1 108.3 . . ?
C13 C1 H1 108.3 . . ?
C8 N1 C1 119.6(5) . . ?
C8 N1 H1A 120.2 . . ?
C1 N1 H1A 119.4 . . ?
C8 O2 C9 119.0(5) . . ?
O5 C2 C6 109.9(5) . . ?
O5 C2 C1 108.2(5) . . ?
C6 C2 C1 113.2(5) . . ?
O5 C2 H2 108.5 . . ?
C6 C2 H2 108.5 . . ?
C1 C2 H2 108.5 . . ?
C15 O3 C13 108.6(4) . . ?
O6A C3 O6 65.8(9) . . ?
O6A C3 O5 115.4(13) . . ?
O6 C3 O5 112.7(9) . . ?
O6A C3 H3A 44.9 . . ?
O6 C3 H3A 109.1 . . ?
O5 C3 H3A 109.1 . . ?
O6A C3 H3B 133.4 . . ?
O6 C3 H3B 109.1 . . ?
O5 C3 H3B 109.1 . . ?
H3A C3 H3B 107.8 . . ?
C14 O4 C15 107.9(5) . . ?
O6 C4 O6A 56.8(8) . . ?
O6 C4 H4A 109.5 . . ?
O6A C4 H4A 151.7 . . ?
O6 C4 H4B 109.5 . . ?
O6A C4 H4B 61.0 . . ?
H4A C4 H4B 109.5 . . ?
O6 C4 H4C 109.5 . . ?
O6A C4 H4C 98.7 . . ?
H4A C4 H4C 109.5 . . ?
H4B C4 H4C 109.5 . . ?
C2 O5 C3 115.0(5) . . ?
C6 C5 H5A 109.5 . . ?
C6 C5 H5B 109.5 . . ?
H5A C5 H5B 109.5 . . ?
C6 C5 H5C 109.5 . . ?
H5A C5 H5C 109.5 . . ?
H5B C5 H5C 109.5 . . ?
C2 C6 C5 111.6(6) . . ?
C2 C6 C7 112.9(6) . . ?
C5 C6 C7 109.7(6) . . ?
C2 C6 H6 107.5 . . ?
C5 C6 H6 107.5 . . ?
C7 C6 H6 107.5 . . ?
C3 O6 C4 111.7(9) . . ?
C3 O6A C4 110.8(16) . . ?
C7 O7 H7 109.5 . . ?
O7 C7 C6 106.5(5) . . ?
O7 C7 H7A 110.4 . . ?
C6 C7 H7A 110.4 . . ?
O7 C7 H7B 110.4 . . ?
C6 C7 H7B 110.4 . . ?
H7A C7 H7B 108.6 . . ?
O1 C8 O2 126.8(6) . . ?
O1 C8 N1 124.9(6) . . ?
O2 C8 N1 108.2(5) . . ?
C12 C9 C10 114.2(7) . . ?
C12 C9 O2 110.4(6) . . ?
C10 C9 O2 109.8(6) . . ?
C12 C9 C11 110.1(7) . . ?
C10 C9 C11 110.2(7) . . ?
O2 C9 C11 101.4(5) . . ?
C9 C10 H10A 109.5 . . ?
C9 C10 H10B 109.5 . . ?
H10A C10 H10B 109.5 . . ?
C9 C10 H10C 109.5 . . ?
H10A C10 H10C 109.5 . . ?
H10B C10 H10C 109.5 . . ?
C9 C11 H11A 109.5 . . ?
C9 C11 H11B 109.5 . . ?
H11A C11 H11B 109.5 . . ?
C9 C11 H11C 109.5 . . ?
H11A C11 H11C 109.5 . . ?
H11B C11 H11C 109.5 . . ?
C9 C12 H12A 109.5 . . ?
C9 C12 H12B 109.5 . . ?
H12A C12 H12B 109.5 . . ?
C9 C12 H12C 109.5 . . ?
H12A C12 H12C 109.5 . . ?
H12B C12 H12C 109.5 . . ?
O3 C13 C14 102.2(5) . . ?
O3 C13 C1 109.6(4) . . ?
C14 C13 C1 112.3(5) . . ?
O3 C13 H13 110.8 . . ?
C14 C13 H13 110.8 . . ?
C1 C13 H13 110.8 . . ?
O4 C14 C13 103.3(5) . . ?
O4 C14 H14A 111.1 . . ?
C13 C14 H14A 111.1 . . ?
O4 C14 H14B 111.1 . . ?
C13 C14 H14B 111.1 . . ?
H14A C14 H14B 109.1 . . ?
O4 C15 O3 106.5(5) . . ?
O4 C15 C17 112.9(6) . . ?
O3 C15 C17 108.4(6) . . ?
O4 C15 C16 107.2(6) . . ?
O3 C15 C16 108.0(5) . . ?
C17 C15 C16 113.4(7) . . ?
C15 C16 H16A 109.5 . . ?
C15 C16 H16B 109.5 . . ?
H16A C16 H16B 109.5 . . ?
C15 C16 H16C 109.5 . . ?
H16A C16 H16C 109.5 . . ?
H16B C16 H16C 109.5 . . ?
C15 C17 H17A 109.5 . . ?
C15 C17 H17B 109.5 . . ?
H17A C17 H17B 109.5 . . ?
C15 C17 H17C 109.5 . . ?
H17A C17 H17C 109.5 . . ?
H17B C17 H17C 109.5 . . ?

loop_
_geom_bond_atom_site_label_1
_geom_bond_atom_site_label_2
_geom_bond_distance
_geom_bond_site_symmetry_2
_geom_bond_publ_flag
O1 C8 1.189(7) . ?
C1 N1 1.461(6) . ?
C1 C2 1.535(7) . ?
C1 C13 1.548(8) . ?
C1 H1 0.9800 . ?
N1 C8 1.365(7) . ?
N1 H1A 0.9797 . ?
O2 C8 1.348(7) . ?
O2 C9 1.482(7) . ?
C2 O5 1.433(6) . ?
C2 C6 1.518(8) . ?
C2 H2 0.9800 . ?
O3 C15 1.439(7) . ?
O3 C13 1.443(6) . ?
C3 O6A 1.206(19) . ?
C3 O6 1.338(12) . ?
C3 O5 1.477(9) . ?
C3 H3A 0.9700 . ?
C3 H3B 0.9700 . ?
O4 C14 1.401(8) . ?
O4 C15 1.411(7) . ?
C4 O6 1.382(13) . ?
C4 O6A 1.521(18) . ?
C4 H4A 0.9600 . ?
C4 H4B 0.9600 . ?
C4 H4C 0.9600 . ?
C5 C6 1.522(9) . ?
C5 H5A 0.9600 . ?
C5 H5B 0.9600 . ?
C5 H5C 0.9600 . ?
C6 C7 1.528(8) . ?
C6 H6 0.9800 . ?
O7 C7 1.415(7) . ?
O7 H7 0.8200 . ?
C7 H7A 0.9700 . ?
C7 H7B 0.9700 . ?
C9 C12 1.469(10) . ?
C9 C10 1.479(9) . ?
C9 C11 1.523(10) . ?
C10 H10A 0.9600 . ?
C10 H10B 0.9600 . ?
C10 H10C 0.9600 . ?
C11 H11A 0.9600 . ?
C11 H11B 0.9600 . ?
C11 H11C 0.9600 . ?
C12 H12A 0.9600 . ?
C12 H12B 0.9600 . ?
C12 H12C 0.9600 . ?
C13 C14 1.530(8) . ?
C13 H13 0.9800 . ?
C14 H14A 0.9700 . ?
C14 H14B 0.9700 . ?
C15 C17 1.500(10) . ?
C15 C16 1.505(9) . ?
C16 H16A 0.9600 . ?
C16 H16B 0.9600 . ?
C16 H16C 0.9600 . ?
C17 H17A 0.9600 . ?
C17 H17B 0.9600 . ?
C17 H17C 0.9600 . ?

loop_
_geom_torsion_atom_site_label_1
_geom_torsion_atom_site_label_2
_geom_torsion_atom_site_label_3
_geom_torsion_atom_site_label_4
_geom_torsion
_geom_torsion_site_symmetry_1
_geom_torsion_site_symmetry_2
_geom_torsion_site_symmetry_3
_geom_torsion_site_symmetry_4
_geom_torsion_publ_flag
C2 C1 N1 C8 117.6(6) . . . . ?
C13 C1 N1 C8 -119.3(6) . . . . ?
N1 C1 C2 O5 61.1(6) . . . . ?
C13 C1 C2 O5 -61.4(6) . . . . ?
N1 C1 C2 C6 -60.9(6) . . . . ?
C13 C1 C2 C6 176.6(5) . . . . ?
C6 C2 O5 C3 -123.9(7) . . . . ?
C1 C2 O5 C3 112.1(7) . . . . ?
O6A C3 O5 C2 -174.4(13) . . . . ?
O6 C3 O5 C2 112.6(8) . . . . ?
O5 C2 C6 C5 178.5(5) . . . . ?
C1 C2 C6 C5 -60.5(6) . . . . ?
O5 C2 C6 C7 54.4(6) . . . . ?
C1 C2 C6 C7 175.4(5) . . . . ?
O6A C3 O6 C4 -32.5(13) . . . . ?
O5 C3 O6 C4 76.3(12) . . . . ?
O6A C4 O6 C3 27.6(11) . . . . ?
O6 C3 O6A C4 29.0(12) . . . . ?
O5 C3 O6A C4 -75.8(18) . . . . ?
O6 C4 O6A C3 -30.8(13) . . . . ?
C2 C6 C7 O7 65.9(7) . . . . ?
C5 C6 C7 O7 -59.2(8) . . . . ?
C9 O2 C8 O1 -2.3(10) . . . . ?
C9 O2 C8 N1 179.2(5) . . . . ?
C1 N1 C8 O1 7.6(10) . . . . ?
C1 N1 C8 O2 -173.9(5) . . . . ?
C8 O2 C9 C12 -61.4(8) . . . . ?
C8 O2 C9 C10 65.3(8) . . . . ?
C8 O2 C9 C11 -178.1(6) . . . . ?
C15 O3 C13 C14 18.3(6) . . . . ?
C15 O3 C13 C1 -101.0(6) . . . . ?
N1 C1 C13 O3 179.4(4) . . . . ?
C2 C1 C13 O3 -57.6(6) . . . . ?
N1 C1 C13 C14 66.5(6) . . . . ?
C2 C1 C13 C14 -170.5(5) . . . . ?
C15 O4 C14 C13 33.6(7) . . . . ?
O3 C13 C14 O4 -31.3(6) . . . . ?
C1 C13 C14 O4 86.1(6) . . . . ?
C14 O4 C15 O3 -22.6(7) . . . . ?
C14 O4 C15 C17 96.3(7) . . . . ?
C14 O4 C15 C16 -138.0(6) . . . . ?
C13 O3 C15 O4 1.2(7) . . . . ?
C13 O3 C15 C17 -120.6(6) . . . . ?
C13 O3 C15 C16 116.1(6) . . . . ?
